data_2217665
loop_
_publ_author_name
'Aghabozorg, Hossein'
'Nemati, Andya'
'Derikvand, Zohreh'
'Ghadermazi, Mohammad'
'Daneshvar, Shirin'

_publ_section_title
;
 Poly[tetraaqua-\m~3~-pyridine-3,5-dicarboxylato-strontium(II)]
;
_journal_coeditor_code SU2030
_journal_issue 2
_journal_name_full 'Acta Crystallographica Section E'
_journal_page_first m376
_journal_page_last m376
_journal_paper_doi 10.1107/S1600536808001335
_journal_volume 64
_journal_year 2008
_chemical_formula_iupac '[Sr (C7 H3 N O4) (H2 O)4]'
_chemical_formula_moiety 'C7 H11 N O8 Sr'
_chemical_formula_sum 'C7 H11 N O8 Sr'
_chemical_formula_weight 324.79
_chemical_name_systematic
;
Poly[tetraaqua-\m~3~-pyridine-3,5-dicarboxylato-strontium(II)]
;
_space_group_IT_number 2
_symmetry_cell_setting triclinic
_symmetry_space_group_name_Hall '-P 1'
_symmetry_space_group_name_H-M 'P -1'
_atom_sites_solution_hydrogens difmap
_atom_sites_solution_primary direct
_atom_sites_solution_secondary difmap
_audit_creation_method SHELXL97
_cell_angle_alpha 69.405(6)
_cell_angle_beta 72.144(6)
_cell_angle_gamma 75.944(6)
_cell_formula_units_Z 2
_cell_length_a 7.066(2)
_cell_length_b 8.308(3)
_cell_length_c 10.368(3)
_cell_measurement_reflns_used 2708
_cell_measurement_temperature 100(2)
_cell_measurement_theta_max 30.0
_cell_measurement_theta_min 2.6
_cell_volume 536.0(3)
_computing_cell_refinement 'APEX2 (Bruker, 2005)'
_computing_data_collection 'APEX2 (Bruker, 2005)'
_computing_data_reduction 'APEX2 (Bruker, 2005)'
_computing_molecular_graphics 'SHELXTL (Sheldrick, 2008)'
_computing_publication_material 'SHELXTL (Sheldrick, 2008)'
_computing_structure_refinement 'SHELXTL (Sheldrick, 2008)'
_computing_structure_solution 'SHELXTL (Sheldrick, 2008)'
_diffrn_ambient_temperature 100(2)
_diffrn_measured_fraction_theta_full 0.983
_diffrn_measured_fraction_theta_max 0.983
_diffrn_measurement_device_type 'Bruker APEXII CCD area-detector'
_diffrn_measurement_method \w
_diffrn_radiation_monochromator graphite
_diffrn_radiation_source 'fine-focus sealed tube'
_diffrn_radiation_type MoK\a
_diffrn_radiation_wavelength 0.71073
_diffrn_reflns_av_R_equivalents 0.0378
_diffrn_reflns_av_sigmaI/netI 0.0588
_diffrn_reflns_limit_h_max 9
_diffrn_reflns_limit_h_min -8
_diffrn_reflns_limit_k_max 10
_diffrn_reflns_limit_k_min -10
_diffrn_reflns_limit_l_max 13
_diffrn_reflns_limit_l_min -13
_diffrn_reflns_number 4533
_diffrn_reflns_theta_full 27.99
_diffrn_reflns_theta_max 27.99
_diffrn_reflns_theta_min 2.16
_diffrn_standards_decay_% 0
_diffrn_standards_number 0
_exptl_absorpt_coefficient_mu 5.061
_exptl_absorpt_correction_T_max 0.402
_exptl_absorpt_correction_T_min 0.257
_exptl_absorpt_correction_type multi-scan
_exptl_absorpt_process_details '(APEX2; Bruker, 2005)'
_exptl_crystal_colour colourless
_exptl_crystal_density_diffrn 2.012
_exptl_crystal_density_method 'not measured'
_exptl_crystal_description prism
_exptl_crystal_F_000 324
_exptl_crystal_size_max 0.30
_exptl_crystal_size_mid 0.22
_exptl_crystal_size_min 0.18
_refine_diff_density_max 0.652
_refine_diff_density_min -0.660
_refine_ls_extinction_method none
_refine_ls_goodness_of_fit_ref 0.989
_refine_ls_hydrogen_treatment constr
_refine_ls_matrix_type full
_refine_ls_number_parameters 154
_refine_ls_number_reflns 2540
_refine_ls_number_restraints 0
_refine_ls_restrained_S_all 0.989
_refine_ls_R_factor_all 0.0334
_refine_ls_R_factor_gt 0.0285
_refine_ls_shift/su_max 0.001
_refine_ls_shift/su_mean <0.001
_refine_ls_structure_factor_coef Fsqd
_refine_ls_weighting_details 'calc w = 1/[\s^2^(Fo^2^)+(0.0193P)^2^] where P=(Fo^2^+2Fc^2^)/3'
_refine_ls_weighting_scheme calc
_refine_ls_wR_factor_gt 0.0640
_refine_ls_wR_factor_ref 0.0653
_reflns_number_gt 2277
_reflns_number_total 2540
_reflns_threshold_expression I>2\s(I)
_cod_data_source_file su2030.cif
_cod_data_source_block I
_cod_database_code 2217665
_cod_database_fobs_code 2217665

loop_
_symmetry_equiv_pos_as_xyz
'x, y, z'
'-x, -y, -z'

loop_
_atom_site_type_symbol
_atom_site_label
_atom_site_fract_x
_atom_site_fract_y
_atom_site_fract_z
_atom_site_U_iso_or_equiv
_atom_site_adp_type
_atom_site_calc_flag
_atom_site_refinement_flags
_atom_site_occupancy
Sr Sr1 0.27281(3) 0.61146(3) 0.39986(2) 0.00977(8) Uani d . 1
O O1 0.0595(3) 0.4107(2) 0.64828(18) 0.0145(4) Uani d . 1
O O2 0.3414(3) 0.4771(2) 0.65401(17) 0.0134(4) Uani d . 1
O O3 -0.3603(3) 0.0688(3) 1.10676(18) 0.0171(4) Uani d . 1
O O4 -0.2944(3) 0.0464(3) 1.30871(19) 0.0208(4) Uani d . 1
N N1 0.1904(3) 0.3128(3) 1.0958(2) 0.0117(4) Uani d . 1
C C1 0.2362(4) 0.3684(3) 0.9544(3) 0.0106(5) Uani d . 1
H H1A 0.3469 0.4306 0.9064 0.013 Uiso calc R 1
C C2 0.1298(4) 0.3398(3) 0.8736(2) 0.0098(5) Uani d . 1
C C3 -0.0306(4) 0.2479(3) 0.9450(2) 0.0110(5) Uani d . 1
H H3A -0.1061 0.2257 0.8931 0.013 Uiso calc R 1
C C4 -0.0808(4) 0.1885(3) 1.0922(3) 0.0106(5) Uani d . 1
C C5 0.0352(4) 0.2248(3) 1.1627(3) 0.0120(5) Uani d . 1
H H5A 0.0023 0.1849 1.2635 0.014 Uiso calc R 1
C C6 0.1813(4) 0.4129(3) 0.7142(2) 0.0103(5) Uani d . 1
C C7 -0.2567(4) 0.0930(3) 1.1741(3) 0.0115(5) Uani d . 1
O O1W 0.3572(3) 0.8563(2) 0.17360(18) 0.0157(4) Uani d . 1
H H1WA 0.3591 0.8811 0.0888 0.019 Uiso d R 1
H H1WB 0.4416 0.9316 0.1631 0.019 Uiso d R 1
O O2W 0.4291(3) 0.8227(3) 0.4569(2) 0.0253(5) Uani d . 1
H H2WA 0.5046 0.8998 0.4043 0.030 Uiso d R 1
H H2WB 0.3802 0.8404 0.5389 0.030 Uiso d R 1
O O3W -0.0230(3) 0.8411(3) 0.4823(2) 0.0223(4) Uani d . 1
H H3WA -0.1078 0.8936 0.4213 0.027 Uiso d R 1
H H3WB -0.1145 0.7842 0.5417 0.027 Uiso d R 1
O O4W 0.3526(3) 0.3705(3) 0.2812(3) 0.0372(6) Uani d . 1
H H4WA 0.3192 0.3499 0.2194 0.045 Uiso d R 1
H H4WB 0.4424 0.2960 0.3008 0.045 Uiso d R 1

loop_
_atom_site_aniso_label
_atom_site_aniso_U_11
_atom_site_aniso_U_22
_atom_site_aniso_U_33
_atom_site_aniso_U_12
_atom_site_aniso_U_13
_atom_site_aniso_U_23
Sr1 0.00856(13) 0.01397(13) 0.00712(11) -0.00508(8) -0.00166(8) -0.00157(8)
O1 0.0111(9) 0.0211(11) 0.0115(8) -0.0067(7) -0.0042(7) -0.0012(7)
O2 0.0096(9) 0.0179(10) 0.0100(8) -0.0065(7) -0.0011(7) 0.0008(7)
O3 0.0166(10) 0.0243(11) 0.0120(8) -0.0116(8) -0.0025(7) -0.0026(8)
O4 0.0223(11) 0.0316(13) 0.0097(8) -0.0172(9) 0.0009(8) -0.0028(8)
N1 0.0117(11) 0.0117(11) 0.0117(10) -0.0014(8) -0.0038(8) -0.0028(8)
C1 0.0089(12) 0.0102(13) 0.0122(11) -0.0021(9) -0.0020(9) -0.0029(10)
C2 0.0083(12) 0.0095(13) 0.0095(11) 0.0004(9) -0.0023(9) -0.0013(9)
C3 0.0105(12) 0.0109(13) 0.0111(11) -0.0005(10) -0.0040(9) -0.0021(9)
C4 0.0100(12) 0.0089(13) 0.0110(11) -0.0026(9) -0.0010(9) -0.0011(9)
C5 0.0138(13) 0.0108(13) 0.0096(11) -0.0019(10) -0.0016(9) -0.0020(9)
C6 0.0107(12) 0.0085(13) 0.0104(11) -0.0011(9) -0.0021(9) -0.0018(9)
C7 0.0112(13) 0.0112(13) 0.0112(11) -0.0022(10) -0.0008(9) -0.0034(10)
O1W 0.0186(10) 0.0179(10) 0.0109(8) -0.0100(8) -0.0046(7) 0.0010(7)
O2W 0.0307(12) 0.0316(13) 0.0181(10) -0.0236(10) 0.0068(9) -0.0110(9)
O3W 0.0261(11) 0.0217(12) 0.0211(10) -0.0013(9) -0.0091(8) -0.0077(9)
O4W 0.0324(13) 0.0473(16) 0.0527(15) 0.0211(11) -0.0306(11) -0.0405(13)

loop_
_atom_type_symbol
_atom_type_description
_atom_type_scat_dispersion_real
_atom_type_scat_dispersion_imag
_atom_type_scat_source
C C 0.0033 0.0016 'International Tables Vol C Tables 4.2.6.8 and 6.1.1.4'
H H 0.0000 0.0000 'International Tables Vol C Tables 4.2.6.8 and 6.1.1.4'
N N 0.0061 0.0033 'International Tables Vol C Tables 4.2.6.8 and 6.1.1.4'
O O 0.0106 0.0060 'International Tables Vol C Tables 4.2.6.8 and 6.1.1.4'
Sr Sr -1.5307 3.2498 'International Tables Vol C Tables 4.2.6.8 and 6.1.1.4'

loop_
_geom_angle_atom_site_label_1
_geom_angle_atom_site_label_2
_geom_angle_atom_site_label_3
_geom_angle_site_symmetry_1
_geom_angle_site_symmetry_3
_geom_angle
_geom_angle_publ_flag
O1W Sr1 O4W . . 96.37(8) ?
O1W Sr1 O2 . 2_666 82.73(6) ?
O4W Sr1 O2 . 2_666 73.73(6) n
O1W Sr1 O2W . . 72.85(7) ?
O4W Sr1 O2W . . 144.24(7) ?
O2 Sr1 O2W 2_666 . 71.15(7) n
O1W Sr1 O1 . 2_566 93.47(6) ?
O4W Sr1 O1 . 2_566 72.57(6) n
O2 Sr1 O1 2_666 2_566 145.42(6) ?
O2W Sr1 O1 . 2_566 140.38(7) ?
O1W Sr1 O3W . . 85.06(7) ?
O4W Sr1 O3W . . 141.51(7) ?
O2 Sr1 O3W 2_666 . 143.96(6) ?
O2W Sr1 O3W . . 72.86(7) n
O1 Sr1 O3W 2_566 . 68.96(6) n
O1W Sr1 O2 . . 141.03(6) n
O4W Sr1 O2 . . 109.25(7) ?
O2 Sr1 O2 2_666 . 77.17(6) ?
O2W Sr1 O2 . . 69.18(6) ?
O1 Sr1 O2 2_566 . 121.59(5) ?
O3W Sr1 O2 . . 91.91(6) ?
O1W Sr1 O1 . . 161.19(6) n
O4W Sr1 O1 . . 92.07(8) ?
O2 Sr1 O1 2_666 . 115.84(6) ?
O2W Sr1 O1 . . 109.03(6) ?
O1 Sr1 O1 2_566 . 73.05(6) ?
O3W Sr1 O1 . . 77.93(6) ?
O2 Sr1 O1 . . 48.73(5) n
O1W Sr1 C6 . . 159.89(7) ?
O4W Sr1 C6 . . 103.03(8) ?
O2 Sr1 C6 2_666 . 97.56(6) ?
O2W Sr1 C6 . . 88.14(7) ?
O1 Sr1 C6 2_566 . 97.29(6) ?
O3W Sr1 C6 . . 83.05(7) ?
O2 Sr1 C6 . . 24.31(6) ?
O1 Sr1 C6 . . 24.51(6) ?
O1W Sr1 Sr1 . 2_666 114.89(5) ?
O4W Sr1 Sr1 . 2_666 91.99(5) ?
O2 Sr1 Sr1 2_666 2_666 38.94(4) ?
O2W Sr1 Sr1 . 2_666 64.27(5) ?
O1 Sr1 Sr1 2_566 2_666 149.34(4) ?
O3W Sr1 Sr1 . 2_666 122.32(5) ?
O2 Sr1 Sr1 . 2_666 38.23(4) ?
O1 Sr1 Sr1 . 2_666 81.46(4) ?
C6 Sr1 Sr1 . 2_666 59.74(5) ?
O1W Sr1 Sr1 . 2_566 129.81(4) ?
O4W Sr1 Sr1 . 2_566 80.87(6) ?
O2 Sr1 Sr1 2_666 2_566 141.02(4) ?
O2W Sr1 Sr1 . 2_566 132.47(5) ?
O1 Sr1 Sr1 2_566 2_566 37.58(4) ?
O3W Sr1 Sr1 . 2_566 69.44(5) ?
O2 Sr1 Sr1 . 2_566 84.10(4) ?
O1 Sr1 Sr1 . 2_566 35.47(4) ?
C6 Sr1 Sr1 . 2_566 59.79(5) ?
Sr1 Sr1 Sr1 2_666 2_566 115.28(2) ?
C6 O1 Sr1 . 2_566 160.12(16) ?
C6 O1 Sr1 . . 90.96(15) ?
Sr1 O1 Sr1 2_566 . 106.95(6) ?
C6 O2 Sr1 . 2_666 141.33(16) ?
C6 O2 Sr1 . . 96.51(14) ?
Sr1 O2 Sr1 2_666 . 102.83(6) ?
C1 N1 C5 . . 118.1(2) ?
N1 C1 C2 . . 123.1(2) ?
N1 C1 H1A . . 118.4 ?
C2 C1 H1A . . 118.4 ?
C3 C2 C1 . . 117.8(2) ?
C3 C2 C6 . . 121.0(2) ?
C1 C2 C6 . . 121.1(2) ?
C4 C3 C2 . . 120.0(2) ?
C4 C3 H3A . . 120.0 ?
C2 C3 H3A . . 120.0 ?
C3 C4 C5 . . 117.5(2) ?
C3 C4 C7 . . 121.9(2) ?
C5 C4 C7 . . 120.6(2) ?
N1 C5 C4 . . 123.4(2) ?
N1 C5 H5A . . 118.3 ?
C4 C5 H5A . . 118.3 ?
O2 C6 O1 . . 123.3(2) ?
O2 C6 C2 . . 118.2(2) ?
O1 C6 C2 . . 118.4(2) ?
O2 C6 Sr1 . . 59.18(12) ?
O1 C6 Sr1 . . 64.53(13) ?
C2 C6 Sr1 . . 171.70(17) ?
O3 C7 O4 . . 123.8(2) ?
O3 C7 C4 . . 118.4(2) ?
O4 C7 C4 . . 117.7(2) ?
Sr1 O1W H1WA . . 138.3 ?
Sr1 O1W H1WB . . 121.7 ?
H1WA O1W H1WB . . 97.4 ?
Sr1 O2W H2WA . . 132.5 ?
Sr1 O2W H2WB . . 118.0 ?
H2WA O2W H2WB . . 107.9 ?
Sr1 O3W H3WA . . 114.3 ?
Sr1 O3W H3WB . . 106.3 ?
H3WA O3W H3WB . . 89.7 ?
Sr1 O4W H4WA . . 138.5 ?
Sr1 O4W H4WB . . 115.5 ?
H4WA O4W H4WB . . 105.6 ?

loop_
_geom_bond_atom_site_label_1
_geom_bond_atom_site_label_2
_geom_bond_site_symmetry_2
_geom_bond_distance
_geom_bond_publ_flag
Sr1 O1W . 2.5240(19) n
Sr1 O4W . 2.568(2) n
Sr1 O2 2_666 2.5816(19) n
Sr1 O2W . 2.592(2) n
Sr1 O1 2_566 2.6063(19) n
Sr1 O3W . 2.618(2) n
Sr1 O2 . 2.6223(19) n
Sr1 O1 . 2.7395(18) n
Sr1 C6 . 3.034(3) ?
Sr1 Sr1 2_666 4.0677(11) ?
Sr1 Sr1 2_566 4.2965(12) ?
O1 C6 . 1.259(3) ?
O1 Sr1 2_566 2.6063(19) ?
O2 C6 . 1.257(3) ?
O2 Sr1 2_666 2.5816(19) ?
O3 C7 . 1.244(3) ?
O4 C7 . 1.269(3) ?
N1 C1 . 1.332(3) ?
N1 C5 . 1.335(3) ?
C1 C2 . 1.392(3) ?
C1 H1A . 0.9500 ?
C2 C3 . 1.387(3) ?
C2 C6 . 1.505(3) ?
C3 C4 . 1.386(3) ?
C3 H3A . 0.9500 ?
C4 C5 . 1.393(3) ?
C4 C7 . 1.501(3) ?
C5 H5A . 0.9500 ?
O1W H1WA . 0.8258 ?
O1W H1WB . 0.9233 ?
O2W H2WA . 0.8569 ?
O2W H2WB . 0.8650 ?
O3W H3WA . 0.9275 ?
O3W H3WB . 0.8485 ?
O4W H4WA . 0.8287 ?
O4W H4WB . 0.7918 ?
Cg1 Cg1(N1/C1-C5) 2_567 3.4604(19) y

loop_
_geom_hbond_atom_site_label_D
_geom_hbond_atom_site_label_H
_geom_hbond_atom_site_label_A
_geom_hbond_site_symmetry_A
_geom_hbond_distance_DH
_geom_hbond_distance_HA
_geom_hbond_distance_DA
_geom_hbond_angle_DHA
_geom_hbond_publ_flag
O1W H1WA O3 2_566 0.83 1.92 2.744(3) 178 y
O1W H1WB O3 1_664 0.92 1.85 2.754(3) 168 y
O2W H2WA O4 1_664 0.86 1.90 2.747(3) 169 y
O2W H2WB O4 2_567 0.86 1.98 2.816(3) 162 y
O3W H3WA O4 1_564 0.93 1.95 2.863(3) 168 y
O3W H3WB O4W 2_566 0.85 2.31 3.159(4) 175 y
O4W H4WA N1 1_554 0.83 1.92 2.739(4) 169 y
O4W H4WB O4 1_654 0.79 2.42 3.192(4) 164 y
C3 H3A O1W 2_566 0.95 2.40 3.324(4) 164 y

loop_
_geom_torsion_atom_site_label_1
_geom_torsion_atom_site_label_2
_geom_torsion_atom_site_label_3
_geom_torsion_atom_site_label_4
_geom_torsion_site_symmetry_1
_geom_torsion_site_symmetry_4
_geom_torsion
O1W Sr1 O1 C6 . . -125.5(2)
O4W Sr1 O1 C6 . . 117.69(15)
O2 Sr1 O1 C6 2_666 . 44.79(16)
O2W Sr1 O1 C6 . . -32.93(16)
O1 Sr1 O1 C6 2_566 . -171.24(19)
O3W Sr1 O1 C6 . . -99.82(16)
O2 Sr1 O1 C6 . . 3.66(14)
Sr1 Sr1 O1 C6 2_666 . 25.99(14)
Sr1 Sr1 O1 C6 2_566 . -171.24(19)
O1W Sr1 O1 Sr1 . 2_566 45.7(2)
O4W Sr1 O1 Sr1 . 2_566 -71.07(7)
O2 Sr1 O1 Sr1 2_666 2_566 -143.98(6)
O2W Sr1 O1 Sr1 . 2_566 138.31(7)
O1 Sr1 O1 Sr1 2_566 2_566 0.0
O3W Sr1 O1 Sr1 . 2_566 71.42(7)
O2 Sr1 O1 Sr1 . 2_566 174.89(11)
C6 Sr1 O1 Sr1 . 2_566 171.24(19)
Sr1 Sr1 O1 Sr1 2_666 2_566 -162.78(6)
O1W Sr1 O2 C6 . . 152.90(14)
O4W Sr1 O2 C6 . . -78.87(16)
O2 Sr1 O2 C6 2_666 . -146.30(18)
O2W Sr1 O2 C6 . . 139.24(16)
O1 Sr1 O2 C6 2_566 . 2.05(17)
O3W Sr1 O2 C6 . . 68.40(15)
O1 Sr1 O2 C6 . . -3.68(14)
Sr1 Sr1 O2 C6 2_666 . -146.30(18)
Sr1 Sr1 O2 C6 2_566 . -0.71(14)
O1W Sr1 O2 Sr1 . 2_666 -60.80(11)
O4W Sr1 O2 Sr1 . 2_666 67.43(8)
O2 Sr1 O2 Sr1 2_666 2_666 0.0
O2W Sr1 O2 Sr1 . 2_666 -74.46(7)
O1 Sr1 O2 Sr1 2_566 2_666 148.35(6)
O3W Sr1 O2 Sr1 . 2_666 -145.30(7)
O1 Sr1 O2 Sr1 . 2_666 142.62(10)
C6 Sr1 O2 Sr1 . 2_666 146.30(18)
Sr1 Sr1 O2 Sr1 2_566 2_666 145.59(6)
C5 N1 C1 C2 . . 0.3(4)
N1 C1 C2 C3 . . -0.4(4)
N1 C1 C2 C6 . . 177.0(2)
C1 C2 C3 C4 . . 0.2(4)
C6 C2 C3 C4 . . -177.1(2)
C2 C3 C4 C5 . . 0.0(4)
C2 C3 C4 C7 . . 178.2(2)
C1 N1 C5 C4 . . 0.0(4)
C3 C4 C5 N1 . . -0.1(4)
C7 C4 C5 N1 . . -178.3(2)
Sr1 O2 C6 O1 2_666 . -112.8(3)
Sr1 O2 C6 O1 . . 7.2(3)
Sr1 O2 C6 C2 2_666 . 69.0(3)
Sr1 O2 C6 C2 . . -170.94(19)
Sr1 O2 C6 Sr1 2_666 . -120.0(2)
Sr1 O1 C6 O2 2_566 . -161.5(4)
Sr1 O1 C6 O2 . . -6.9(3)
Sr1 O1 C6 C2 2_566 . 16.7(7)
Sr1 O1 C6 C2 . . 171.3(2)
Sr1 O1 C6 Sr1 2_566 . -154.6(5)
C3 C2 C6 O2 . . -171.8(2)
C1 C2 C6 O2 . . 10.9(4)
C3 C2 C6 O1 . . 9.9(4)
C1 C2 C6 O1 . . -167.3(2)
O1W Sr1 C6 O2 . . -56.4(2)
O4W Sr1 C6 O2 . . 108.05(15)
O2 Sr1 C6 O2 2_666 . 33.08(18)
O2W Sr1 C6 O2 . . -37.63(15)
O1 Sr1 C6 O2 2_566 . -178.24(15)
O3W Sr1 C6 O2 . . -110.59(15)
O1 Sr1 C6 O2 . . 173.3(2)
Sr1 Sr1 C6 O2 2_666 . 23.42(13)
Sr1 Sr1 C6 O2 2_566 . 179.19(16)
O1W Sr1 C6 O1 . . 130.25(19)
O4W Sr1 C6 O1 . . -65.27(16)
O2 Sr1 C6 O1 2_666 . -140.24(15)
O2W Sr1 C6 O1 . . 149.06(15)
O1 Sr1 C6 O1 2_566 . 8.45(18)
O3W Sr1 C6 O1 . . 76.10(15)
O2 Sr1 C6 O1 . . -173.3(2)
Sr1 Sr1 C6 O1 2_666 . -149.89(16)
Sr1 Sr1 C6 O1 2_566 . 5.87(12)
C3 C4 C7 O3 . . -0.7(4)
C5 C4 C7 O3 . . 177.5(2)
C3 C4 C7 O4 . . -178.6(2)
C5 C4 C7 O4 . . -0.4(4)
